data_4085341
loop_
_publ_author_name
'Chlupat\'y, Tom\'a\<s'
'R\%u\<zi\<ckov\'a, Zde\<nka'
'Hor\'a\<cek, Michal'
'Alonso, Mercedes'
'De Proft, Frank'
'Kampov\'a, Hana'
'Brus, Ji\<r\'i'
'R\%u\<zi\<cka, Ale\<s'

_publ_section_title
;
 Oxidative Additions of Homoleptic Tin(II) Amidinate
;
_journal_issue 3
_journal_name_full Organometallics
_journal_page_first 606
_journal_paper_doi 10.1021/om501074m
_journal_volume 34
_journal_year 2015
_chemical_formula_moiety 'C48 H72 N4 O2 Sn'
_chemical_formula_sum 'C48 H72 N4 O2 Sn'
_chemical_formula_weight 855.79
_chemical_name_systematic
; 
 ? 
;
_space_group_IT_number 2
_symmetry_cell_setting triclinic
_symmetry_space_group_name_Hall '-P 1'
_symmetry_space_group_name_H-M 'P -1'
_atom_sites_solution_hydrogens geom
_atom_sites_solution_primary direct
_atom_sites_solution_secondary difmap
_audit_creation_method SHELXL-97
_cell_angle_alpha 101.255(4)
_cell_angle_beta 98.585(4)
_cell_angle_gamma 101.730(6)
_cell_formula_units_Z 2
_cell_length_a 10.9490(6)
_cell_length_b 12.8451(8)
_cell_length_c 17.1079(7)
_cell_measurement_reflns_used 48742
_cell_measurement_temperature 150(1)
_cell_measurement_theta_max 27.5
_cell_measurement_theta_min 1
_cell_volume 2265.3(2)
_computing_cell_refinement 'COLLECT and DENZO'
_computing_data_collection 'COLLECT (Hooft, 1998) and DENZO (Otwinowski & Minor, 1997)'
_computing_data_reduction 'COLLECT and DENZO'
_computing_molecular_graphics 'PLATON (Spek, 2003)'
_computing_publication_material 'SHELXL-97 (Sheldrick, 2008)'
_computing_structure_refinement 'SHELXL-97 (Sheldrick, 1997)'
_computing_structure_solution 'SIR92 (Altomare et al., 1994)'
_diffrn_ambient_temperature 150(1)
_diffrn_detector_area_resol_mean 9.091
_diffrn_measured_fraction_theta_full 0.995
_diffrn_measured_fraction_theta_max 0.995
_diffrn_measurement_device_type 'Bruker Nonius KappaCCD area detector'
_diffrn_measurement_method '\f and \w scans to fill the Ewald sphere'
_diffrn_radiation_monochromator graphite
_diffrn_radiation_source 'fine-focus sealed tube'
_diffrn_radiation_type MoK\a
_diffrn_radiation_wavelength 0.71073
_diffrn_reflns_av_R_equivalents 0.0414
_diffrn_reflns_av_sigmaI/netI 0.0264
_diffrn_reflns_limit_h_max 14
_diffrn_reflns_limit_h_min -14
_diffrn_reflns_limit_k_max 16
_diffrn_reflns_limit_k_min -16
_diffrn_reflns_limit_l_max 22
_diffrn_reflns_limit_l_min -20
_diffrn_reflns_number 48625
_diffrn_reflns_theta_full 27.50
_diffrn_reflns_theta_max 27.50
_diffrn_reflns_theta_min 2.78
_diffrn_standards_number 0
_exptl_absorpt_coefficient_mu 0.605
_exptl_absorpt_correction_T_max 0.907
_exptl_absorpt_correction_T_min 0.815
_exptl_absorpt_correction_type integration
_exptl_absorpt_process_details
;
Gaussian integration (Coppens, 1970)
;
_exptl_crystal_colour yellow
_exptl_crystal_density_diffrn 1.255
_exptl_crystal_density_method 'not measured'
_exptl_crystal_description block
_exptl_crystal_F_000 908
_exptl_crystal_size_max 0.45
_exptl_crystal_size_mid 0.38
_exptl_crystal_size_min 0.26
_refine_diff_density_max 1.007
_refine_diff_density_min -0.538
_refine_diff_density_rms 0.072
_refine_ls_extinction_method none
_refine_ls_goodness_of_fit_ref 1.137
_refine_ls_hydrogen_treatment constr
_refine_ls_matrix_type full
_refine_ls_number_parameters 496
_refine_ls_number_reflns 10375
_refine_ls_number_restraints 0
_refine_ls_restrained_S_all 1.137
_refine_ls_R_factor_all 0.0402
_refine_ls_R_factor_gt 0.0301
_refine_ls_shift/su_max 0.002
_refine_ls_shift/su_mean 0.000
_refine_ls_structure_factor_coef Fsqd
_refine_ls_weighting_details 'calc w=1/[\s^2^(Fo^2^)+(0.0227P)^2^+2.0586P] where P=(Fo^2^+2Fc^2^)/3'
_refine_ls_weighting_scheme calc
_refine_ls_wR_factor_gt 0.0663
_refine_ls_wR_factor_ref 0.0748
_reflns_number_gt 9128
_reflns_number_total 10375
_reflns_threshold_expression >2sigma(I)
_cod_data_source_file om501074m_si_001.cif
_cod_data_source_block tch130418Sn1
_cod_depositor_comments 'Adding full bibliography for 4085339--4085346.cif.'
_cod_original_cell_volume 2265.4(2)
_cod_database_code 4085341

loop_
_symmetry_equiv_pos_as_xyz
'x, y, z'
'-x, -y, -z'

loop_
_atom_site_label
_atom_site_type_symbol
_atom_site_fract_x
_atom_site_fract_y
_atom_site_fract_z
_atom_site_U_iso_or_equiv
_atom_site_adp_type
_atom_site_occupancy
_atom_site_symmetry_multiplicity
_atom_site_calc_flag
_atom_site_refinement_flags
Sn1 Sn 0.581861(13) 0.108810(11) 0.267753(8) 0.02256(5) Uani 1 1 d .
O1 O 0.57634(14) -0.04800(12) 0.21539(9) 0.0294(3) Uani 1 1 d .
O2 O 0.39748(14) 0.04261(12) 0.26994(9) 0.0283(3) Uani 1 1 d .
N1 N 0.66579(17) 0.10716(14) 0.39032(10) 0.0251(4) Uani 1 1 d .
N3 N 0.54986(17) 0.17100(15) 0.15882(11) 0.0272(4) Uani 1 1 d .
N2 N 0.60340(16) 0.25166(13) 0.36618(10) 0.0251(4) Uani 1 1 d .
N4 N 0.74393(17) 0.17878(15) 0.21944(11) 0.0284(4) Uani 1 1 d .
C1 C 0.65314(18) 0.20628(16) 0.42248(12) 0.0236(4) Uani 1 1 d .
C19 C 0.4437(2) 0.16381(18) 0.09343(13) 0.0292(4) Uani 1 1 d .
H19 H 0.4779 0.1881 0.0485 0.035 Uiso 1 1 d R
C18 C 0.6724(2) 0.19758(17) 0.15628(13) 0.0274(4) Uani 1 1 d .
C36 C 0.4482(2) -0.23000(17) 0.17009(12) 0.0301(5) Uani 1 1 d .
C2 C 0.69815(19) 0.02794(16) 0.43561(12) 0.0249(4) Uani 1 1 d .
H2 H 0.7156 0.0626 0.4938 0.030 Uiso 1 1 d R
C25 C 0.8831(2) 0.20763(18) 0.23923(14) 0.0301(4) Uani 1 1 d .
H25 H 0.9147 0.2612 0.2088 0.036 Uiso 1 1 d R
C43 C 0.2291(2) -0.11624(18) 0.22285(14) 0.0305(5) Uani 1 1 d .
C35 C 0.4572(2) -0.11371(17) 0.20651(12) 0.0263(4) Uani 1 1 d .
C3 C 0.8157(2) -0.0066(2) 0.41471(16) 0.0362(5) Uani 1 1 d .
H3A H 0.8863 0.0573 0.4274 0.043 Uiso 1 1 d R
H3B H 0.8013 -0.0391 0.3570 0.043 Uiso 1 1 d R
C14 C 0.6977(2) 0.26233(17) 0.51113(12) 0.0269(4) Uani 1 1 d .
H14A H 0.6746 0.2104 0.5438 0.032 Uiso 1 1 d R
H14B H 0.6550 0.3208 0.5241 0.032 Uiso 1 1 d R
C15 C 0.8415(2) 0.30990(19) 0.53293(14) 0.0351(5) Uani 1 1 d .
H15A H 0.8645 0.3609 0.4995 0.042 Uiso 1 1 d R
H15B H 0.8840 0.2512 0.5205 0.042 Uiso 1 1 d R
C31 C 0.7266(2) 0.2495(2) 0.09369(14) 0.0350(5) Uani 1 1 d .
H31A H 0.6682 0.2214 0.0417 0.042 Uiso 1 1 d R
H31B H 0.8064 0.2301 0.0876 0.042 Uiso 1 1 d R
C42 C 0.3658(2) -0.06656(17) 0.23263(12) 0.0261(4) Uani 1 1 d .
C8 C 0.5862(2) 0.36352(16) 0.37913(13) 0.0255(4) Uani 1 1 d .
H8 H 0.6397 0.4067 0.4310 0.031 Uiso 1 1 d R
C9 C 0.4484(2) 0.36299(18) 0.38226(14) 0.0329(5) Uani 1 1 d .
H9A H 0.4263 0.3350 0.4283 0.040 Uiso 1 1 d R
H9B H 0.3944 0.3142 0.3333 0.040 Uiso 1 1 d R
C20 C 0.3587(2) 0.2366(2) 0.12302(15) 0.0378(5) Uani 1 1 d .
H20A H 0.3301 0.2170 0.1704 0.045 Uiso 1 1 d R
H20B H 0.4073 0.3120 0.1390 0.045 Uiso 1 1 d R
C26 C 0.9275(2) 0.2594(2) 0.32996(15) 0.0387(5) Uani 1 1 d .
H26A H 0.8998 0.3268 0.3426 0.046 Uiso 1 1 d R
H26B H 0.8885 0.2104 0.3607 0.046 Uiso 1 1 d R
C7 C 0.5874(2) -0.0719(2) 0.41922(17) 0.0410(6) Uani 1 1 d .
H7A H 0.5664 -0.1056 0.3615 0.049 Uiso 1 1 d R
H7B H 0.5133 -0.0496 0.4348 0.049 Uiso 1 1 d R
C37 C 0.3522(2) -0.31696(19) 0.17574(15) 0.0380(5) Uani 1 1 d .
H37 H 0.2890 -0.3034 0.2043 0.046 Uiso 1 1 d R
C4 C 0.8493(2) -0.0890(2) 0.46312(17) 0.0400(6) Uani 1 1 d .
H4A H 0.9236 -0.1115 0.4480 0.048 Uiso 1 1 d R
H4B H 0.8701 -0.0544 0.5207 0.048 Uiso 1 1 d R
C10 C 0.4238(3) 0.4768(2) 0.38970(17) 0.0457(6) Uani 1 1 d .
H10A H 0.3338 0.4720 0.3880 0.055 Uiso 1 1 d R
H10B H 0.4703 0.5237 0.4416 0.055 Uiso 1 1 d R
C12 C 0.6010(3) 0.5290(2) 0.31948(18) 0.0541(8) Uani 1 1 d .
H12A H 0.6546 0.5774 0.3687 0.065 Uiso 1 1 d R
H12B H 0.6227 0.5579 0.2737 0.065 Uiso 1 1 d R
C30 C 0.9356(2) 0.1079(2) 0.21507(14) 0.0363(5) Uani 1 1 d .
H30A H 0.9119 0.0796 0.1566 0.044 Uiso 1 1 d R
H30B H 0.8986 0.0513 0.2407 0.044 Uiso 1 1 d R
C5 C 0.7393(3) -0.18836(19) 0.44705(16) 0.0411(6) Uani 1 1 d .
H5A H 0.7613 -0.2375 0.4803 0.049 Uiso 1 1 d R
H5B H 0.7235 -0.2269 0.3904 0.049 Uiso 1 1 d R
C44 C 0.1538(2) -0.1732(2) 0.14758(17) 0.0446(6) Uani 1 1 d .
H44 H 0.1915 -0.1825 0.1022 0.053 Uiso 1 1 d R
C48 C 0.1696(3) -0.1010(2) 0.28932(18) 0.0448(6) Uani 1 1 d .
H48 H 0.2173 -0.0624 0.3401 0.054 Uiso 1 1 d R
C32 C 0.7503(3) 0.3745(2) 0.11717(19) 0.0490(7) Uani 1 1 d .
H32A H 0.6688 0.3937 0.1091 0.059 Uiso 1 1 d R
H32B H 0.7883 0.4002 0.1745 0.059 Uiso 1 1 d R
C21 C 0.2431(3) 0.2258(2) 0.05659(18) 0.0493(7) Uani 1 1 d .
H21A H 0.1888 0.2704 0.0782 0.059 Uiso 1 1 d R
H21B H 0.2717 0.2528 0.0116 0.059 Uiso 1 1 d R
C16 C 0.8879(2) 0.3681(2) 0.62185(16) 0.0453(6) Uani 1 1 d .
H16A H 0.8484 0.4288 0.6340 0.054 Uiso 1 1 d R
H16B H 0.8627 0.3180 0.6555 0.054 Uiso 1 1 d R
C24 C 0.3671(3) 0.0464(2) 0.06287(15) 0.0420(6) Uani 1 1 d .
H24A H 0.3383 0.0200 0.1080 0.050 Uiso 1 1 d R
H24B H 0.4210 0.0011 0.0416 0.050 Uiso 1 1 d R
C22 C 0.1678(2) 0.1080(2) 0.02549(16) 0.0465(6) Uani 1 1 d .
H22A H 0.1310 0.0833 0.0688 0.056 Uiso 1 1 d R
H22B H 0.0989 0.1035 -0.0187 0.056 Uiso 1 1 d R
C38 C 0.3509(3) -0.4240(2) 0.13910(16) 0.0486(7) Uani 1 1 d .
H38 H 0.2850 -0.4807 0.1420 0.058 Uiso 1 1 d R
C23 C 0.2515(3) 0.0352(2) -0.00345(15) 0.0461(6) Uani 1 1 d .
H23A H 0.2802 0.0545 -0.0509 0.055 Uiso 1 1 d R
H23B H 0.2026 -0.0402 -0.0193 0.055 Uiso 1 1 d R
C28 C 1.1201(2) 0.1824(3) 0.33152(16) 0.0472(7) Uani 1 1 d .
H28A H 1.2122 0.2002 0.3469 0.057 Uiso 1 1 d R
H28B H 1.0860 0.1285 0.3601 0.057 Uiso 1 1 d R
C41 C 0.5439(3) -0.2555(2) 0.13022(16) 0.0475(7) Uani 1 1 d .
H41 H 0.6098 -0.1994 0.1265 0.057 Uiso 1 1 d R
C17 C 1.0319(3) 0.4105(3) 0.6426(2) 0.0670(9) Uani 1 1 d .
H17A H 1.0713 0.3499 0.6354 0.080 Uiso 1 1 d R
H17B H 1.0578 0.4517 0.6980 0.080 Uiso 1 1 d R
H17C H 1.0574 0.4566 0.6071 0.080 Uiso 1 1 d R
C29 C 1.0802(2) 0.1355(3) 0.24101(16) 0.0455(6) Uani 1 1 d .
H29A H 1.1111 0.0701 0.2265 0.055 Uiso 1 1 d R
H29B H 1.1177 0.1881 0.2124 0.055 Uiso 1 1 d R
C13 C 0.6268(3) 0.41525(18) 0.31123(15) 0.0385(5) Uani 1 1 d .
H13A H 0.7168 0.4205 0.3127 0.046 Uiso 1 1 d R
H13B H 0.5803 0.3689 0.2592 0.046 Uiso 1 1 d R
C39 C 0.4450(4) -0.4473(2) 0.09902(17) 0.0580(8) Uani 1 1 d .
H39 H 0.4418 -0.5191 0.0741 0.070 Uiso 1 1 d R
C11 C 0.4638(3) 0.5262(2) 0.32224(17) 0.0575(9) Uani 1 1 d .
H11A H 0.4515 0.6000 0.3302 0.069 Uiso 1 1 d R
H11B H 0.4107 0.4837 0.2708 0.069 Uiso 1 1 d R
C6 C 0.6210(2) -0.1555(2) 0.46635(19) 0.0464(7) Uani 1 1 d .
H6A H 0.6341 -0.1240 0.5242 0.056 Uiso 1 1 d R
H6B H 0.5508 -0.2198 0.4528 0.056 Uiso 1 1 d R
C45 C 0.0242(3) -0.2155(3) 0.1398(2) 0.0645(9) Uani 1 1 d .
H45 H -0.0242 -0.2555 0.0895 0.077 Uiso 1 1 d R
C33 C 0.8357(3) 0.4328(3) 0.0688(2) 0.0694(10) Uani 1 1 d .
H33A H 0.8259 0.5071 0.0749 0.083 Uiso 1 1 d R
H33B H 0.8089 0.3964 0.0117 0.083 Uiso 1 1 d R
C27 C 1.0724(3) 0.2842(3) 0.35580(18) 0.0529(7) Uani 1 1 d .
H27A H 1.0968 0.3124 0.4142 0.064 Uiso 1 1 d R
H27B H 1.1113 0.3399 0.3301 0.064 Uiso 1 1 d R
C40 C 0.5422(4) -0.3634(2) 0.0956(2) 0.0637(9) Uani 1 1 d .
H40 H 0.6083 -0.3789 0.0706 0.076 Uiso 1 1 d R
C47 C 0.0397(3) -0.1428(3) 0.2804(3) 0.0664(9) Uani 1 1 d .
H47 H 0.0014 -0.1322 0.3253 0.080 Uiso 1 1 d R
C46 C -0.0326(3) -0.1999(3) 0.2060(3) 0.0724(11) Uani 1 1 d .
H46 H -0.1196 -0.2272 0.2008 0.087 Uiso 1 1 d R
C34 C 0.9706(4) 0.4356(4) 0.0952(3) 0.1046(17) Uani 1 1 d .
H34A H 0.9952 0.4641 0.1529 0.125 Uiso 1 1 d R
H34B H 1.0216 0.4817 0.0683 0.125 Uiso 1 1 d R
H34C H 0.9832 0.3629 0.0816 0.125 Uiso 1 1 d R

loop_
_atom_site_aniso_label
_atom_site_aniso_U_11
_atom_site_aniso_U_22
_atom_site_aniso_U_33
_atom_site_aniso_U_23
_atom_site_aniso_U_13
_atom_site_aniso_U_12
Sn1 0.02220(7) 0.01992(7) 0.02450(7) 0.00272(5) 0.00360(5) 0.00572(5)
O1 0.0273(8) 0.0232(7) 0.0359(8) 0.0005(6) 0.0092(6) 0.0062(6)
O2 0.0238(7) 0.0263(7) 0.0319(8) -0.0008(6) 0.0063(6) 0.0064(6)
N1 0.0280(9) 0.0212(8) 0.0255(9) 0.0043(7) 0.0031(7) 0.0070(7)
N3 0.0247(9) 0.0315(9) 0.0255(9) 0.0069(7) 0.0045(7) 0.0072(7)
N2 0.0270(9) 0.0185(8) 0.0272(9) 0.0013(7) 0.0010(7) 0.0066(7)
N4 0.0242(9) 0.0286(9) 0.0332(10) 0.0082(7) 0.0062(7) 0.0068(7)
C1 0.0190(9) 0.0210(9) 0.0284(10) 0.0032(8) 0.0042(8) 0.0024(7)
C19 0.0264(10) 0.0380(12) 0.0232(10) 0.0087(9) 0.0030(8) 0.0076(9)
C18 0.0283(11) 0.0253(10) 0.0272(10) 0.0034(8) 0.0052(8) 0.0065(8)
C36 0.0418(13) 0.0250(10) 0.0207(10) 0.0031(8) 0.0010(9) 0.0075(9)
C2 0.0282(10) 0.0219(9) 0.0251(10) 0.0054(8) 0.0036(8) 0.0084(8)
C25 0.0227(10) 0.0349(11) 0.0346(12) 0.0127(9) 0.0068(8) 0.0057(9)
C43 0.0267(11) 0.0296(11) 0.0363(12) 0.0116(9) 0.0054(9) 0.0059(9)
C35 0.0301(11) 0.0247(10) 0.0217(10) 0.0036(8) 0.0041(8) 0.0037(8)
C3 0.0294(11) 0.0367(12) 0.0535(15) 0.0250(11) 0.0158(10) 0.0128(10)
C14 0.0304(11) 0.0215(10) 0.0266(10) 0.0014(8) 0.0029(8) 0.0069(8)
C15 0.0306(12) 0.0314(12) 0.0360(12) 0.0003(9) 0.0000(9) 0.0026(9)
C31 0.0307(12) 0.0445(13) 0.0322(12) 0.0130(10) 0.0091(9) 0.0084(10)
C42 0.0281(11) 0.0248(10) 0.0229(10) 0.0037(8) 0.0032(8) 0.0040(8)
C8 0.0289(10) 0.0170(9) 0.0279(10) 0.0016(8) 0.0014(8) 0.0058(8)
C9 0.0330(12) 0.0284(11) 0.0369(12) 0.0038(9) 0.0038(9) 0.0120(9)
C20 0.0326(12) 0.0318(12) 0.0431(13) 0.0012(10) -0.0052(10) 0.0109(10)
C26 0.0320(12) 0.0350(12) 0.0417(13) 0.0003(10) 0.0033(10) 0.0026(10)
C7 0.0274(12) 0.0408(13) 0.0591(16) 0.0265(12) 0.0064(11) 0.0050(10)
C37 0.0444(14) 0.0300(12) 0.0359(12) 0.0109(10) -0.0005(10) 0.0037(10)
C4 0.0363(13) 0.0409(13) 0.0559(16) 0.0258(12) 0.0153(11) 0.0203(11)
C10 0.0502(16) 0.0398(14) 0.0479(15) 0.0030(11) -0.0015(12) 0.0278(12)
C12 0.093(2) 0.0222(12) 0.0470(16) 0.0128(11) 0.0146(15) 0.0083(13)
C30 0.0330(12) 0.0486(14) 0.0288(11) 0.0057(10) 0.0042(9) 0.0175(11)
C5 0.0560(16) 0.0236(11) 0.0439(14) 0.0109(10) 0.0022(12) 0.0125(11)
C44 0.0349(13) 0.0466(15) 0.0448(14) 0.0146(12) -0.0049(11) -0.0013(11)
C48 0.0376(14) 0.0463(15) 0.0539(16) 0.0135(12) 0.0189(12) 0.0086(11)
C32 0.0473(16) 0.0475(15) 0.0600(18) 0.0288(13) 0.0167(13) 0.0092(12)
C21 0.0399(14) 0.0495(16) 0.0546(17) 0.0087(13) -0.0088(12) 0.0184(12)
C16 0.0417(14) 0.0374(13) 0.0437(14) -0.0071(11) -0.0076(11) 0.0075(11)
C24 0.0469(15) 0.0341(13) 0.0356(13) -0.0023(10) -0.0085(11) 0.0105(11)
C22 0.0329(13) 0.0599(17) 0.0393(14) 0.0129(12) -0.0077(10) 0.0039(12)
C38 0.0646(18) 0.0263(12) 0.0435(15) 0.0111(10) -0.0112(13) -0.0019(12)
C23 0.0514(16) 0.0419(14) 0.0320(13) 0.0023(11) -0.0116(11) 0.0026(12)
C28 0.0234(12) 0.0704(19) 0.0469(15) 0.0230(13) 0.0013(10) 0.0042(12)
C41 0.0709(19) 0.0288(12) 0.0459(15) 0.0027(11) 0.0279(14) 0.0130(12)
C17 0.0497(18) 0.060(2) 0.062(2) -0.0065(16) -0.0197(15) -0.0085(15)
C29 0.0318(13) 0.0714(19) 0.0450(14) 0.0242(13) 0.0132(11) 0.0241(13)
C13 0.0503(15) 0.0241(11) 0.0412(13) 0.0084(10) 0.0149(11) 0.0043(10)
C39 0.101(3) 0.0260(13) 0.0424(15) -0.0011(11) 0.0093(16) 0.0175(15)
C11 0.096(2) 0.0344(14) 0.0422(15) 0.0066(11) -0.0084(15) 0.0348(15)
C6 0.0352(13) 0.0412(14) 0.0659(18) 0.0329(13) 0.0057(12) -0.0003(11)
C45 0.0327(15) 0.065(2) 0.083(2) 0.0232(18) -0.0131(15) -0.0054(14)
C33 0.0565(19) 0.084(2) 0.076(2) 0.053(2) 0.0148(17) 0.0029(17)
C27 0.0326(14) 0.0578(17) 0.0525(17) 0.0075(13) -0.0057(12) -0.0094(12)
C40 0.102(3) 0.0354(15) 0.0613(19) 0.0018(13) 0.0404(19) 0.0245(16)
C47 0.0444(17) 0.066(2) 0.103(3) 0.031(2) 0.0409(19) 0.0159(15)
C46 0.0229(14) 0.070(2) 0.124(3) 0.037(2) 0.0086(17) 0.0007(14)
C34 0.065(3) 0.143(4) 0.108(4) 0.067(3) 0.021(2) -0.008(3)

loop_
_atom_type_symbol
_atom_type_description
_atom_type_scat_dispersion_real
_atom_type_scat_dispersion_imag
_atom_type_scat_source
C C 0.0033 0.0016 'International Tables Vol C Tables 4.2.6.8 and 6.1.1.4'
H H 0.0000 0.0000 'International Tables Vol C Tables 4.2.6.8 and 6.1.1.4'
O O 0.0106 0.0060 'International Tables Vol C Tables 4.2.6.8 and 6.1.1.4'
N N 0.0061 0.0033 'International Tables Vol C Tables 4.2.6.8 and 6.1.1.4'
Sn Sn -0.6537 1.4246 'International Tables Vol C Tables 4.2.6.8 and 6.1.1.4'

loop_
_exptl_crystal_face_index_h
_exptl_crystal_face_index_k
_exptl_crystal_face_index_l
_exptl_crystal_face_perp_dist
0 -1 0 0.053
0 1 0 0.131
0 0 1 0.204
0 0 -1 0.133
1 0 0 0.151
-1 0 0 0.083

loop_
_geom_angle_atom_site_label_1
_geom_angle_atom_site_label_2
_geom_angle_atom_site_label_3
_geom_angle
O1 Sn1 O2 82.17(6)
O1 Sn1 N1 97.25(6)
O2 Sn1 N1 98.27(6)
O1 Sn1 N4 94.93(6)
O2 Sn1 N4 158.27(6)
N1 Sn1 N4 103.46(7)
O1 Sn1 N3 99.26(7)
O2 Sn1 N3 98.43(6)
N1 Sn1 N3 157.91(7)
N4 Sn1 N3 60.62(7)
O1 Sn1 N2 157.27(6)
O2 Sn1 N2 95.27(6)
N1 Sn1 N2 60.61(6)
N4 Sn1 N2 95.39(7)
N3 Sn1 N2 103.45(7)
O1 Sn1 C18 97.18(6)
O2 Sn1 C18 128.34(6)
N1 Sn1 C18 132.61(7)
N4 Sn1 C18 30.38(7)
N3 Sn1 C18 30.28(6)
N2 Sn1 C18 101.94(6)
O1 Sn1 C1 127.34(6)
O2 Sn1 C1 97.21(6)
N1 Sn1 C1 30.34(6)
N4 Sn1 C1 101.54(6)
N3 Sn1 C1 132.38(6)
N2 Sn1 C1 30.29(6)
C18 Sn1 C1 121.31(6)
C35 O1 Sn1 110.85(12)
C42 O2 Sn1 109.85(12)
C1 N1 C2 125.81(17)
C1 N1 Sn1 94.19(12)
C2 N1 Sn1 138.40(13)
C18 N3 C19 126.27(18)
C18 N3 Sn1 93.81(13)
C19 N3 Sn1 137.86(14)
C1 N2 C8 126.10(17)
C1 N2 Sn1 93.60(12)
C8 N2 Sn1 140.17(13)
C18 N4 C25 125.83(18)
C18 N4 Sn1 93.86(13)
C25 N4 Sn1 140.24(14)
N2 C1 N1 111.55(18)
N2 C1 C14 124.46(18)
N1 C1 C14 123.88(18)
N2 C1 Sn1 56.11(10)
N1 C1 Sn1 55.47(10)
C14 C1 Sn1 178.46(14)
N3 C19 C24 109.98(18)
N3 C19 C20 110.51(18)
C24 C19 C20 109.9(2)
N3 C19 H19 108.8
C24 C19 H19 108.7
C20 C19 H19 108.9
N3 C18 N4 111.59(19)
N3 C18 C31 125.10(19)
N4 C18 C31 123.19(19)
N3 C18 Sn1 55.91(11)
N4 C18 Sn1 55.77(11)
C31 C18 Sn1 178.85(16)
C41 C36 C37 117.5(2)
C41 C36 C35 118.2(2)
C37 C36 C35 124.3(2)
N1 C2 C3 111.08(17)
N1 C2 C7 110.88(17)
C3 C2 C7 110.04(19)
N1 C2 H2 108.3
C3 C2 H2 108.5
C7 C2 H2 107.9
N4 C25 C30 110.93(18)
N4 C25 C26 109.23(18)
C30 C25 C26 110.92(19)
N4 C25 H25 108.7
C30 C25 H25 108.3
C26 C25 H25 108.7
C48 C43 C44 117.9(2)
C48 C43 C42 119.8(2)
C44 C43 C42 122.2(2)
C42 C35 O1 117.91(18)
C42 C35 C36 128.8(2)
O1 C35 C36 113.23(18)
C2 C3 C4 110.59(19)
C2 C3 H3A 109.3
C4 C3 H3A 109.4
C2 C3 H3B 109.8
C4 C3 H3B 109.6
H3A C3 H3B 108.1
C1 C14 C15 112.12(18)
C1 C14 H14A 109.3
C15 C14 H14A 109.2
C1 C14 H14B 109.1
C15 C14 H14B 109.1
H14A C14 H14B 107.9
C16 C15 C14 112.9(2)
C16 C15 H15A 109.1
C14 C15 H15A 109.1
C16 C15 H15B 108.9
C14 C15 H15B 108.9
H15A C15 H15B 107.8
C18 C31 C32 111.8(2)
C18 C31 H31A 109.1
C32 C31 H31A 109.5
C18 C31 H31B 109.5
C32 C31 H31B 109.0
H31A C31 H31B 107.9
C35 C42 O2 119.08(19)
C35 C42 C43 128.37(19)
O2 C42 C43 112.47(18)
N2 C8 C9 110.11(17)
N2 C8 C13 109.84(17)
C9 C8 C13 110.45(19)
N2 C8 H8 108.9
C9 C8 H8 108.8
C13 C8 H8 108.6
C8 C9 C10 112.0(2)
C8 C9 H9A 109.2
C10 C9 H9A 109.2
C8 C9 H9B 109.1
C10 C9 H9B 109.3
H9A C9 H9B 107.9
C19 C20 C21 111.3(2)
C19 C20 H20A 109.5
C21 C20 H20A 109.5
C19 C20 H20B 109.1
C21 C20 H20B 109.3
H20A C20 H20B 108.0
C25 C26 C27 111.8(2)
C25 C26 H26A 109.1
C27 C26 H26A 109.2
C25 C26 H26B 109.4
C27 C26 H26B 109.2
H26A C26 H26B 108.0
C2 C7 C6 111.12(19)
C2 C7 H7A 109.2
C6 C7 H7A 109.3
C2 C7 H7B 109.7
C6 C7 H7B 109.4
H7A C7 H7B 108.0
C38 C37 C36 120.4(3)
C38 C37 H37 119.6
C36 C37 H37 120.0
C5 C4 C3 110.9(2)
C5 C4 H4A 109.5
C3 C4 H4A 109.4
C5 C4 H4B 109.4
C3 C4 H4B 109.5
H4A C4 H4B 108.0
C11 C10 C9 111.2(2)
C11 C10 H10A 109.4
C9 C10 H10A 109.3
C11 C10 H10B 109.4
C9 C10 H10B 109.6
H10A C10 H10B 108.0
C11 C12 C13 111.6(2)
C11 C12 H12A 109.4
C13 C12 H12A 109.3
C11 C12 H12B 109.1
C13 C12 H12B 109.4
H12A C12 H12B 108.0
C25 C30 C29 111.3(2)
C25 C30 H30A 109.6
C29 C30 H30A 109.5
C25 C30 H30B 109.2
C29 C30 H30B 109.2
H30A C30 H30B 108.0
C6 C5 C4 110.8(2)
C6 C5 H5A 109.5
C4 C5 H5A 109.4
C6 C5 H5B 109.5
C4 C5 H5B 109.5
H5A C5 H5B 108.1
C45 C44 C43 120.8(3)
C45 C44 H44 120.1
C43 C44 H44 119.1
C47 C48 C43 120.6(3)
C47 C48 H48 119.7
C43 C48 H48 119.8
C33 C32 C31 113.9(3)
C33 C32 H32A 108.9
C31 C32 H32A 108.5
C33 C32 H32B 108.9
C31 C32 H32B 108.9
H32A C32 H32B 107.6
C22 C21 C20 111.6(2)
C22 C21 H21A 109.6
C20 C21 H21A 109.2
C22 C21 H21B 109.0
C20 C21 H21B 109.3
H21A C21 H21B 107.9
C15 C16 C17 111.8(2)
C15 C16 H16A 109.2
C17 C16 H16A 109.3
C15 C16 H16B 109.4
C17 C16 H16B 109.1
H16A C16 H16B 108.0
C19 C24 C23 112.0(2)
C19 C24 H24A 109.1
C23 C24 H24A 109.1
C19 C24 H24B 109.3
C23 C24 H24B 109.3
H24A C24 H24B 107.9
C23 C22 C21 111.0(2)
C23 C22 H22A 109.4
C21 C22 H22A 109.3
C23 C22 H22B 109.7
C21 C22 H22B 109.4
H22A C22 H22B 108.1
C39 C38 C37 121.2(3)
C39 C38 H38 119.4
C37 C38 H38 119.4
C22 C23 C24 111.3(2)
C22 C23 H23A 109.3
C24 C23 H23A 109.3
C22 C23 H23B 109.4
C24 C23 H23B 109.4
H23A C23 H23B 108.0
C29 C28 C27 110.5(2)
C29 C28 H28A 109.6
C27 C28 H28A 109.5
C29 C28 H28B 109.6
C27 C28 H28B 109.4
H28A C28 H28B 108.1
C36 C41 C40 121.1(3)
C36 C41 H41 119.3
C40 C41 H41 119.6
C16 C17 H17A 109.5
C16 C17 H17B 109.8
H17A C17 H17B 109.5
C16 C17 H17C 109.1
H17A C17 H17C 109.5
H17B C17 H17C 109.5
C28 C29 C30 110.7(2)
C28 C29 H29A 109.4
C30 C29 H29A 109.7
C28 C29 H29B 109.6
C30 C29 H29B 109.3
H29A C29 H29B 108.1
C8 C13 C12 111.2(2)
C8 C13 H13A 109.6
C12 C13 H13A 109.5
C8 C13 H13B 109.1
C12 C13 H13B 109.4
H13A C13 H13B 108.0
C40 C39 C38 119.1(2)
C40 C39 H39 120.8
C38 C39 H39 120.1
C10 C11 C12 111.1(2)
C10 C11 H11A 109.4
C12 C11 H11A 109.5
C10 C11 H11B 109.3
C12 C11 H11B 109.4
H11A C11 H11B 108.0
C5 C6 C7 111.3(2)
C5 C6 H6A 109.3
C7 C6 H6A 109.2
C5 C6 H6B 109.4
C7 C6 H6B 109.6
H6A C6 H6B 108.0
C46 C45 C44 120.4(3)
C46 C45 H45 119.9
C44 C45 H45 119.7
C34 C33 C32 112.8(3)
C34 C33 H33A 109.0
C32 C33 H33A 108.8
C34 C33 H33B 109.1
C32 C33 H33B 109.2
H33A C33 H33B 107.8
C28 C27 C26 110.7(2)
C28 C27 H27A 109.6
C26 C27 H27A 109.7
C28 C27 H27B 109.3
C26 C27 H27B 109.4
H27A C27 H27B 108.0
C39 C40 C41 120.7(3)
C39 C40 H40 119.6
C41 C40 H40 119.8
C46 C47 C48 120.7(3)
C46 C47 H47 119.7
C48 C47 H47 119.6
C45 C46 C47 119.6(3)
C45 C46 H46 120.6
C47 C46 H46 119.8
C33 C34 H34A 109.4
C33 C34 H34B 109.6
H34A C34 H34B 109.5
C33 C34 H34C 109.4
H34A C34 H34C 109.5
H34B C34 H34C 109.5

loop_
_geom_bond_atom_site_label_1
_geom_bond_atom_site_label_2
_geom_bond_distance
Sn1 O1 2.0231(14)
Sn1 O2 2.0339(15)
Sn1 N1 2.1661(17)
Sn1 N4 2.1724(18)
Sn1 N3 2.1758(17)
Sn1 N2 2.1811(16)
Sn1 C18 2.622(2)
Sn1 C1 2.622(2)
O1 C35 1.371(3)
O2 C42 1.371(2)
N1 C1 1.328(3)
N1 C2 1.461(2)
N3 C18 1.325(3)
N3 C19 1.462(3)
N2 C1 1.325(3)
N2 C8 1.466(2)
N4 C18 1.329(3)
N4 C25 1.464(3)
C1 C14 1.505(3)
C19 C24 1.516(3)
C19 C20 1.519(3)
C19 H19 0.9800
C18 C31 1.501(3)
C36 C41 1.391(4)
C36 C37 1.399(3)
C36 C35 1.479(3)
C2 C3 1.513(3)
C2 C7 1.523(3)
C2 H2 0.9800
C25 C30 1.519(3)
C25 C26 1.526(3)
C25 H25 0.9801
C43 C48 1.393(3)
C43 C44 1.394(3)
C43 C42 1.473(3)
C35 C42 1.357(3)
C3 C4 1.533(3)
C3 H3A 0.9700
C3 H3B 0.9701
C14 C15 1.528(3)
C14 H14A 0.9700
C14 H14B 0.9700
C15 C16 1.517(3)
C15 H15A 0.9700
C15 H15B 0.9700
C31 C32 1.534(4)
C31 H31A 0.9700
C31 H31B 0.9700
C8 C9 1.515(3)
C8 C13 1.525(3)
C8 H8 0.9799
C9 C10 1.525(3)
C9 H9A 0.9701
C9 H9B 0.9700
C20 C21 1.533(3)
C20 H20A 0.9701
C20 H20B 0.9700
C26 C27 1.531(3)
C26 H26A 0.9700
C26 H26B 0.9699
C7 C6 1.533(3)
C7 H7A 0.9700
C7 H7B 0.9700
C37 C38 1.391(4)
C37 H37 0.9299
C4 C5 1.515(4)
C4 H4A 0.9700
C4 H4B 0.9700
C10 C11 1.500(4)
C10 H10A 0.9700
C10 H10B 0.9700
C12 C11 1.504(5)
C12 C13 1.528(3)
C12 H12A 0.9700
C12 H12B 0.9700
C30 C29 1.527(3)
C30 H30A 0.9699
C30 H30B 0.9700
C5 C6 1.503(4)
C5 H5A 0.9699
C5 H5B 0.9700
C44 C45 1.390(4)
C44 H44 0.9299
C48 C47 1.389(4)
C48 H48 0.9300
C32 C33 1.519(4)
C32 H32A 0.9701
C32 H32B 0.9699
C21 C22 1.516(4)
C21 H21A 0.9700
C21 H21B 0.9700
C16 C17 1.521(4)
C16 H16A 0.9701
C16 H16B 0.9699
C24 C23 1.531(3)
C24 H24A 0.9700
C24 H24B 0.9700
C22 C23 1.503(4)
C22 H22A 0.9701
C22 H22B 0.9700
C38 C39 1.370(5)
C38 H38 0.9300
C23 H23A 0.9699
C23 H23B 0.9700
C28 C29 1.509(4)
C28 C27 1.513(4)
C28 H28A 0.9700
C28 H28B 0.9700
C41 C40 1.392(4)
C41 H41 0.9300
C17 H17A 0.9600
C17 H17B 0.9600
C17 H17C 0.9601
C29 H29A 0.9700
C29 H29B 0.9700
C13 H13A 0.9700
C13 H13B 0.9700
C39 C40 1.369(5)
C39 H39 0.9299
C11 H11A 0.9700
C11 H11B 0.9700
C6 H6A 0.9700
C6 H6B 0.9700
C45 C46 1.371(5)
C45 H45 0.9299
C33 C34 1.469(5)
C33 H33A 0.9699
C33 H33B 0.9700
C27 H27A 0.9699
C27 H27B 0.9701
C40 H40 0.9301
C47 C46 1.372(5)
C47 H47 0.9300
C46 H46 0.9299
C34 H34A 0.9601
C34 H34B 0.9599
C34 H34C 0.9601
